data_1567642
loop_
_publ_author_name
'Chen, Hao'
'Li, Tian-Ren'
'Sakai, Naomi'
'Besnard, Celine'
'Gu\'en\'ee, Laure'
'Pupier, Marion'
'Viger-Gravel, Jasmine'
'Tiefenbacher, Konrad'
'Matile, Stefan'

_publ_section_title
;
 Decoded fingerprints of hyperresponsive, expanding product space:
 polyether cascade cyclizations as tools to elucidate supramolecular
 catalysis
;
_journal_issue 35
_journal_name_full 'Chemical Science'
_journal_page_first 10273
_journal_page_last 10280
_journal_paper_doi 10.1039/D2SC03991E
_journal_volume 13
_journal_year 2022
_chemical_formula_moiety 'C21 H29 Br O4'
_chemical_formula_sum 'C21 H29 Br O4'
_chemical_formula_weight 425.35
_space_group_crystal_system orthorhombic
_space_group_IT_number 61
_space_group_name_Hall '-P 2ac 2ab'
_space_group_name_H-M_alt 'P b c a'
_atom_sites_solution_hydrogens geom
_atom_sites_solution_primary dual
_audit_creation_date 2021-12-22
_audit_creation_method
;
Olex2 1.5
(compiled 2021.10.07 svn.r9718050b for OlexSys, GUI svn.r6410)
;
_audit_update_record
;
2022-06-02 deposited with the CCDC.	2022-08-18 downloaded from the CCDC.
;
_cell_angle_alpha 90
_cell_angle_beta 90
_cell_angle_gamma 90
_cell_formula_units_Z 8
_cell_length_a 10.6941(3)
_cell_length_b 8.2180(2)
_cell_length_c 46.3766(14)
_cell_measurement_reflns_used 40320
_cell_measurement_temperature 296.0(3)
_cell_measurement_theta_max 72.8040
_cell_measurement_theta_min 2.8140
_cell_volume 4075.8(2)
_computing_cell_refinement 'CrysAlisPro 1.171.41.89a (Rigaku OD, 2020)'
_computing_data_collection 'CrysAlisPro 1.171.41.89a (Rigaku OD, 2020)'
_computing_data_reduction 'CrysAlisPro 1.171.41.89a (Rigaku OD, 2020)'
_computing_molecular_graphics 'Olex2 1.5 (Dolomanov et al., 2009)'
_computing_publication_material 'Olex2 1.5 (Dolomanov et al., 2009)'
_computing_structure_refinement 'SHELXL 2018/3 (Sheldrick, 2015)'
_computing_structure_solution 'SHELXT  (Sheldrick, 2015)'
_diffrn_ambient_environment air
_diffrn_ambient_temperature 296.0(3)
_diffrn_detector 'Hybrid Pixel Array Detector'
_diffrn_detector_area_resol_mean 10.0000
_diffrn_detector_type 'HyPix-Arc 150'
_diffrn_measured_fraction_theta_full 0.999
_diffrn_measured_fraction_theta_max 0.969
_diffrn_measurement_details
;
List of Runs (angles in degrees, time in seconds):

  # Type    Start    End  Width  t~exp~   \w     \q     \k     \f   Frames
#--------------------------------------------------------------------------
  1  \w    -72.00 -18.00   0.50    2.00    --  -59.37  94.00 -61.00  108
  2  \w   -101.00 -75.00   0.50    2.00    --  -59.37   0.00  60.00   52
  3  \w   -101.00 -75.00   0.50    2.00    --  -59.37   0.00 -30.00   52
  4  \w    -85.00 -35.00   0.50    2.00    --  -59.37 125.00  90.00  100
  5  \w    -85.00 -35.00   0.50    2.00    --  -59.37 125.00-150.00  100
  6  \w   -101.00 -75.00   0.50    2.00    --  -59.37   0.00   0.00   52
  7  \w   -101.00 -75.00   0.50    2.00    --  -59.37   0.00-150.00   52
  8  \w     39.00 123.00   0.50    2.00    --   73.96  15.00  90.00  168
  9  \w     32.00  86.00   0.50    2.00    --   73.96 -94.00-150.00  108
 10  \w     32.00  86.00   0.50    2.00    --   73.96 -94.00 -30.00  108
 11  \w     32.00  86.00   0.50    2.00    --   73.96 -94.00 -90.00  108
 12  \w     39.00 124.00   0.50    2.00    --   74.41  15.00   0.00  170
 13  \w     33.00  87.00   0.50    2.00    --   74.41 -94.00  60.00  108
 14  \w    -50.00 -24.00   0.50    2.00    --  -42.00 -25.00 -71.28   52
 15  \w    -56.00 -31.00   0.50    2.00    --  -50.00 -24.00  17.92   50
 16  \w    -56.00 -31.00   0.50    2.00    --  -50.00 -24.00 104.27   50
 17  \w    -56.00 -31.00   0.50    2.00    --  -50.00 -24.00-169.84   50
 18  \w    -62.00 -37.00   0.50    2.00    --  -58.00 -23.00 -13.92   50
 19  \w    -62.00 -37.00   0.50    2.00    --  -58.00 -23.00-104.70   50
 20  \w   -101.00 -76.00   0.50    2.00    --  -59.37   0.00 -90.00   50
 21  \w   -100.00 -75.00   0.50    2.00    --  -59.37   0.00 120.00   50
 22  \w   -101.00 -76.00   0.50    2.00    --  -59.37   0.00 -30.00   50
 23  \w     68.00  93.00   0.50    2.00    --   60.10-125.00 -60.00   50
 24  \w    -68.00 -42.00   0.50    2.00    --  -66.50  83.00-150.29   52
 25  \w    -69.00 -35.00   0.50    2.00    --  -66.50  83.00  87.52   68
 26  \w    -62.00 -30.00   0.50    2.00    --  -66.50  82.00  -6.18   64
 27  \w    -71.00 -45.00   0.50    2.00    --  -66.50 -22.00 146.35   52
 28  \w    -70.00 -43.00   0.50    2.00    --  -66.50 -22.00  62.87   54
 29  \w     41.00  66.00   0.50    2.00    --   67.03  22.00  70.65   50
 30  \w     43.00  70.00   0.50    2.00    --   67.03  22.00-108.84   54
 31  \w     35.00  70.00   0.50    2.00    --   73.96-125.00  30.00   70
 32  \w     54.00  80.00   0.50    2.00    --   73.96 -94.00  60.00   52
 33  \w     55.00 107.00   0.50    2.00    --   73.96-125.00 -30.00  104
 34  \w     58.00  84.00   0.50    2.00    --   73.96-123.00 111.00   52
 35  \w     50.00  84.00   0.50    2.00    --   73.96 -94.00 150.00   68
 36  \w     32.00  57.00   0.50    2.00    --   73.96 -94.00-180.00   50
 37  \w     82.00 107.00   0.50    2.00    --   73.96-125.00  30.00   50
 38  \w     38.00 108.00   0.50    2.00    --   74.41-125.00 150.00  140
 39  \w     33.00  86.00   0.50    2.00    --   74.41   0.00-180.00  106
 40  \w     85.00 118.00   0.50    2.00    --   79.15  21.00-151.85   66
 41  \w     46.00  79.00   0.50    2.00    --   79.15  21.00-151.85   66
 42  \w     92.00 129.00   0.50    2.00    --   79.15-152.00 -92.06   74
 43  \w     61.00 121.00   0.50    2.00    --   79.15  17.00 -87.09  120
 44  \w     53.00  86.00   0.50    2.00    --   79.15-152.00 -92.06   66
 45  \w     34.00 107.00   0.50    2.00    --   79.15-115.00  59.45  146
 46  \w    -20.00   6.00   0.50    2.00    --  -26.00  56.00 121.28   52
 47  \w    -29.00   3.00   0.50    2.00    --  -34.00  59.00  90.45   64
 48  \w    -29.00   3.00   0.50    2.00    --  -34.00  59.00  34.32   64
 49  \w    -51.00 -24.00   0.50    2.00    --  -42.00 -25.00 -27.85   54
 50  \w    -56.00 -30.00   0.50    2.00    --  -50.00 -24.00 -56.23   52
 51  \w    -56.00 -30.00   0.50    2.00    --  -50.00 -24.00 -91.85   52
 52  \w    -62.00 -35.00   0.50    2.00    --  -58.00 -23.00 167.60   54
 53  \w    -62.00 -35.00   0.50    2.00    --  -58.00 -23.00-165.90   54
 54  \w    -62.00 -35.00   0.50    2.00    --  -58.00 -23.00  15.37   54
 55  \w    -62.00 -35.00   0.50    2.00    --  -58.00 -23.00  78.87   54
 56  \w   -101.00 -75.00   0.50    2.00    --  -59.37   0.00 -60.00   52
 57  \w   -101.00 -75.00   0.50    2.00    --  -59.37   0.00 150.00   52
 58  \w   -101.00 -75.00   0.50    2.00    --  -59.37   0.00  30.00   52
 59  \w   -101.00 -75.00   0.50    2.00    --  -59.37   0.00-180.00   52
 60  \w   -101.00 -75.00   0.50    2.00    --  -59.37   0.00 -90.00   52
 61  \w   -101.00 -75.00   0.50    2.00    --  -59.37   0.00  90.00   52
 62  \w    -71.00 -40.00   0.50    2.00    --  -66.50 -22.00-130.27   62
 63  \w     41.00  71.00   0.50    2.00    --   67.03  22.00 156.05   60
 64  \w     33.00 116.00   0.50    2.00    --   74.41   0.00-150.00  166
;
_diffrn_measurement_device 'four-circle diffractometer'
_diffrn_measurement_device_type 'XtaLAB Synergy, Dualflex, HyPix-Arc 150'
_diffrn_measurement_method '\w scans'
_diffrn_orient_matrix_type 'CrysAlisPro convention (1999,Acta A55,543-557)'
_diffrn_orient_matrix_UB_11 0.0366851000
_diffrn_orient_matrix_UB_12 0.0777725000
_diffrn_orient_matrix_UB_13 0.0290266000
_diffrn_orient_matrix_UB_21 0.0428711000
_diffrn_orient_matrix_UB_22 0.1547863000
_diffrn_orient_matrix_UB_23 -0.0158609000
_diffrn_orient_matrix_UB_31 -0.1325216000
_diffrn_orient_matrix_UB_32 0.0718000000
_diffrn_orient_matrix_UB_33 0.0028766000
_diffrn_radiation_monochromator mirror
_diffrn_radiation_probe x-ray
_diffrn_radiation_type 'Cu K\a'
_diffrn_radiation_wavelength 1.54184
_diffrn_reflns_av_R_equivalents 0.0305
_diffrn_reflns_av_unetI/netI 0.0076
_diffrn_reflns_Laue_measured_fraction_full 0.999
_diffrn_reflns_Laue_measured_fraction_max 0.969
_diffrn_reflns_limit_h_max 10
_diffrn_reflns_limit_h_min -12
_diffrn_reflns_limit_k_max 9
_diffrn_reflns_limit_k_min -9
_diffrn_reflns_limit_l_max 56
_diffrn_reflns_limit_l_min -56
_diffrn_reflns_number 69471
_diffrn_reflns_point_group_measured_fraction_full 0.999
_diffrn_reflns_point_group_measured_fraction_max 0.969
_diffrn_reflns_theta_full 67.684
_diffrn_reflns_theta_max 73.231
_diffrn_reflns_theta_min 3.813
_diffrn_source 'micro-focus sealed X-ray tube'
_diffrn_source_type 'PhotonJet (Cu) X-ray Source'
_exptl_absorpt_coefficient_mu 2.929
_exptl_absorpt_correction_T_max 1.00000
_exptl_absorpt_correction_T_min 0.60349
_exptl_absorpt_correction_type multi-scan
_exptl_absorpt_process_details
;
CrysAlisPro 1.171.41.89a (Rigaku Oxford Diffraction, 2020)
Empirical absorption correction using spherical harmonics,
implemented in SCALE3 ABSPACK scaling algorithm.
;
_exptl_crystal_colour colourless
_exptl_crystal_colour_primary colourless
_exptl_crystal_density_diffrn 1.386
_exptl_crystal_description plate
_exptl_crystal_F_000 1776
_exptl_crystal_size_max 0.335
_exptl_crystal_size_mid 0.257
_exptl_crystal_size_min 0.064
_refine_diff_density_max 0.782
_refine_diff_density_min -0.872
_refine_diff_density_rms 0.053
_refine_ls_extinction_method none
_refine_ls_goodness_of_fit_ref 1.051
_refine_ls_hydrogen_treatment constr
_refine_ls_matrix_type full
_refine_ls_number_parameters 240
_refine_ls_number_reflns 3965
_refine_ls_number_restraints 0
_refine_ls_restrained_S_all 1.051
_refine_ls_R_factor_all 0.0444
_refine_ls_R_factor_gt 0.0430
_refine_ls_shift/su_max 0.001
_refine_ls_shift/su_mean 0.000
_refine_ls_structure_factor_coef Fsqd
_refine_ls_weighting_details 'w=1/[\s^2^(Fo^2^)+(0.0476P)^2^+3.2520P] where P=(Fo^2^+2Fc^2^)/3'
_refine_ls_weighting_scheme calc
_refine_ls_wR_factor_gt 0.1083
_refine_ls_wR_factor_ref 0.1094
_reflns_Friedel_coverage 0.000
_reflns_number_gt 3775
_reflns_number_total 3965
_reflns_threshold_expression 'I > 2\s(I)'
_cod_data_source_file d2sc03991e2.cif
_cod_data_source_block trans_syn-(AA)-5
_cod_database_code 1567642
_shelx_shelxl_version_number 2018/3
_chemical_oxdiff_formula 'Br O4 C21 H29'
_shelx_space_group_comment
;
The symmetry employed for this shelxl refinement is uniquely defined
by the following loop, which should always be used as a source of
symmetry information in preference to the above space-group names.
They are only intended as comments.
;
_olex2_refinement_description
;
1. Fixed Uiso
 At 1.2 times of:
  All C(H) groups, All C(H,H) groups
 At 1.5 times of:
  All C(H,H,H) groups
2.a Ternary CH refined with riding coordinates:
 C10(H10), C14(H14)
2.b Secondary CH2 refined with riding coordinates:
 C11(H11A,H11B), C12(H12A,H12B), C19(H19A,H19B), C20(H20A,H20B)
2.c Aromatic/amide H refined with riding coordinates:
 C2(H2), C3(H3), C5(H5), C6(H6)
2.d Idealised Me refined as rotating group:
 C8(H8A,H8B,H8C), C17(H17A,H17B,H17C), C18(H18A,H18B,H18C), C23(H23A,H23B,
 H23C), C24(H24A,H24B,H24C)
;
_olex2_submission_special_instructions 'No special instructions were received'
_oxdiff_exptl_absorpt_empirical_details
;
Empirical correction (ABSPACK) includes:
- Absorption correction using spherical harmonics
- Frame scaling
;
_oxdiff_exptl_absorpt_empirical_full_max 1.616
_oxdiff_exptl_absorpt_empirical_full_min 0.701

loop_
_space_group_symop_operation_xyz
'x, y, z'
'-x+1/2, -y, z+1/2'
'-x, y+1/2, -z+1/2'
'x+1/2, -y+1/2, -z'
'-x, -y, -z'
'x-1/2, y, -z-1/2'
'x, -y-1/2, z-1/2'
'-x-1/2, y-1/2, z'

loop_
_atom_site_label
_atom_site_type_symbol
_atom_site_fract_x
_atom_site_fract_y
_atom_site_fract_z
_atom_site_U_iso_or_equiv
_atom_site_adp_type
_atom_site_occupancy
_atom_site_site_symmetry_order
_atom_site_calc_flag
_atom_site_refinement_flags_posn
_atom_site_refinement_flags_adp
_atom_site_refinement_flags_occupancy
_atom_site_disorder_assembly
_atom_site_disorder_group
Br1 Br 0.63352(4) 0.13539(5) 0.51462(2) 0.09452(18) Uani 1 1 d . . . . .
O8 O 0.67100(16) 0.5111(2) 0.38359(3) 0.0556(4) Uani 1 1 d . . . . .
O9 O 0.48952(13) 0.61456(17) 0.39993(3) 0.0431(3) Uani 1 1 d . . . . .
O15 O 0.38902(12) 0.98937(16) 0.36455(3) 0.0368(3) Uani 1 1 d . . . . .
O22 O 0.55736(13) 0.97500(16) 0.29561(3) 0.0386(3) Uani 1 1 d . . . . .
C1 C 0.6132(2) 0.2449(3) 0.47889(5) 0.0545(6) Uani 1 1 d . . . . .
C2 C 0.7046(2) 0.2310(3) 0.45857(5) 0.0568(6) Uani 1 1 d . . . . .
H2 H 0.775577 0.164158 0.461933 0.068 Uiso 1 1 calc R U . . .
C3 C 0.6922(2) 0.3157(3) 0.43294(5) 0.0501(5) Uani 1 1 d . . . . .
H3 H 0.754629 0.305387 0.418476 0.060 Uiso 1 1 calc R U . . .
C4 C 0.58966(19) 0.4157(2) 0.42814(4) 0.0393(4) Uani 1 1 d . . . . .
C5 C 0.4969(2) 0.4244(3) 0.44877(5) 0.0522(5) Uani 1 1 d . . . . .
H5 H 0.424929 0.489519 0.445451 0.063 Uiso 1 1 calc R U . . .
C6 C 0.5086(3) 0.3378(4) 0.47444(5) 0.0627(7) Uani 1 1 d . . . . .
H6 H 0.444836 0.343093 0.488674 0.075 Uiso 1 1 calc R U . . .
C7 C 0.58915(19) 0.5156(2) 0.40137(4) 0.0399(4) Uani 1 1 d . . . . .
C8 C 0.33301(19) 0.9417(3) 0.30588(5) 0.0462(5) Uani 1 1 d . . . . .
H8A H 0.308662 1.056672 0.305614 0.069 Uiso 1 1 calc R U . . .
H8B H 0.276411 0.881129 0.318568 0.069 Uiso 1 1 calc R U . . .
H8C H 0.328076 0.897249 0.286309 0.069 Uiso 1 1 calc R U . . .
C10 C 0.49110(18) 0.7352(2) 0.37665(4) 0.0368(4) Uani 1 1 d . . . . .
H10 H 0.579645 0.769828 0.373418 0.044 Uiso 1 1 calc R U . . .
C11 C 0.4411(2) 0.6646(2) 0.34862(4) 0.0418(4) Uani 1 1 d . . . . .
H11A H 0.349166 0.678527 0.348059 0.050 Uiso 1 1 calc R U . . .
H11B H 0.459222 0.546549 0.348054 0.050 Uiso 1 1 calc R U . . .
C12 C 0.4988(2) 0.7461(2) 0.32203(4) 0.0413(4) Uani 1 1 d . . . . .
H12A H 0.472230 0.684161 0.304773 0.050 Uiso 1 1 calc R U . . .
H12B H 0.590825 0.736232 0.323458 0.050 Uiso 1 1 calc R U . . .
C13 C 0.46684(17) 0.9263(2) 0.31704(4) 0.0338(4) Uani 1 1 d . . . . .
C14 C 0.48843(17) 1.0243(2) 0.34474(4) 0.0329(4) Uani 1 1 d . . . . .
H14 H 0.569305 0.988965 0.353574 0.039 Uiso 1 1 calc R U . . .
C16 C 0.41726(18) 0.8826(2) 0.38817(4) 0.0360(4) Uani 1 1 d . . . . .
C17 C 0.2899(2) 0.8340(3) 0.40003(5) 0.0475(5) Uani 1 1 d . . . . .
H17A H 0.241269 0.932077 0.404357 0.071 Uiso 1 1 calc R U . . .
H17B H 0.301096 0.770242 0.417700 0.071 Uiso 1 1 calc R U . . .
H17C H 0.245386 0.768440 0.385674 0.071 Uiso 1 1 calc R U . . .
C18 C 0.4923(2) 0.9744(3) 0.41080(5) 0.0493(5) Uani 1 1 d . . . . .
H18A H 0.569205 1.016671 0.402062 0.074 Uiso 1 1 calc R U . . .
H18B H 0.513755 0.900562 0.426637 0.074 Uiso 1 1 calc R U . . .
H18C H 0.442418 1.065089 0.418261 0.074 Uiso 1 1 calc R U . . .
C19 C 0.4939(2) 1.2054(2) 0.33931(4) 0.0418(4) Uani 1 1 d . . . . .
H19A H 0.509907 1.263971 0.357598 0.050 Uiso 1 1 calc R U . . .
H19B H 0.413260 1.243824 0.331335 0.050 Uiso 1 1 calc R U . . .
C20 C 0.5992(2) 1.2384(3) 0.31792(5) 0.0477(5) Uani 1 1 d . . . . .
H20A H 0.602659 1.356445 0.313757 0.057 Uiso 1 1 calc R U . . .
H20B H 0.679886 1.206392 0.326697 0.057 Uiso 1 1 calc R U . . .
C21 C 0.58118(19) 1.1455(2) 0.28982(5) 0.0414(4) Uani 1 1 d . . . . .
C23 C 0.7036(2) 1.1405(3) 0.27292(6) 0.0556(6) Uani 1 1 d . . . . .
H23A H 0.767387 1.083789 0.284287 0.083 Uiso 1 1 calc R U . . .
H23B H 0.731568 1.251801 0.268920 0.083 Uiso 1 1 calc R U . . .
H23C H 0.690485 1.082654 0.254686 0.083 Uiso 1 1 calc R U . . .
C24 C 0.4805(2) 1.2215(3) 0.27086(5) 0.0599(6) Uani 1 1 d . . . . .
H24A H 0.460448 1.147272 0.254980 0.090 Uiso 1 1 calc R U . . .
H24B H 0.511038 1.324831 0.263023 0.090 Uiso 1 1 calc R U . . .
H24C H 0.405190 1.241168 0.282394 0.090 Uiso 1 1 calc R U . . .

loop_
_atom_site_aniso_label
_atom_site_aniso_U_11
_atom_site_aniso_U_22
_atom_site_aniso_U_33
_atom_site_aniso_U_23
_atom_site_aniso_U_13
_atom_site_aniso_U_12
Br1 0.1013(3) 0.1237(4) 0.0586(2) 0.03921(19) -0.00818(16) 0.0083(2)
O8 0.0541(9) 0.0572(9) 0.0554(9) 0.0113(7) 0.0126(8) 0.0138(8)
O9 0.0419(7) 0.0392(7) 0.0482(8) 0.0102(6) 0.0039(6) 0.0047(6)
O15 0.0354(7) 0.0359(7) 0.0390(7) 0.0034(5) 0.0061(5) 0.0048(5)
O22 0.0393(7) 0.0369(7) 0.0396(7) -0.0003(5) 0.0081(6) -0.0018(6)
C1 0.0651(15) 0.0561(13) 0.0425(11) 0.0101(10) -0.0073(10) -0.0015(11)
C2 0.0584(14) 0.0552(14) 0.0569(13) 0.0079(11) -0.0051(11) 0.0139(11)
C3 0.0512(12) 0.0476(12) 0.0517(12) 0.0044(10) 0.0038(10) 0.0102(10)
C4 0.0415(10) 0.0340(9) 0.0423(10) 0.0005(8) -0.0039(8) -0.0017(8)
C5 0.0456(12) 0.0595(14) 0.0514(12) 0.0065(11) 0.0019(10) 0.0092(11)
C6 0.0569(14) 0.0819(18) 0.0494(13) 0.0118(12) 0.0083(11) 0.0080(13)
C7 0.0405(10) 0.0346(10) 0.0447(11) 0.0004(8) -0.0013(8) 0.0004(8)
C8 0.0363(10) 0.0550(12) 0.0474(11) 0.0020(10) -0.0050(9) -0.0085(9)
C10 0.0389(10) 0.0316(9) 0.0400(10) 0.0056(7) 0.0017(8) 0.0001(8)
C11 0.0500(11) 0.0285(9) 0.0468(11) -0.0018(8) 0.0008(9) -0.0031(8)
C12 0.0502(12) 0.0322(9) 0.0416(10) -0.0059(8) 0.0035(9) -0.0003(9)
C13 0.0315(9) 0.0338(9) 0.0360(9) -0.0006(7) 0.0025(7) -0.0018(7)
C14 0.0306(9) 0.0308(9) 0.0372(9) -0.0006(7) 0.0027(7) 0.0005(7)
C16 0.0377(10) 0.0341(9) 0.0361(9) 0.0019(7) 0.0013(8) 0.0003(8)
C17 0.0435(11) 0.0492(12) 0.0500(12) 0.0067(9) 0.0111(9) 0.0017(9)
C18 0.0577(13) 0.0490(12) 0.0413(11) -0.0055(9) -0.0023(10) -0.0025(10)
C19 0.0510(12) 0.0301(9) 0.0444(10) -0.0015(8) 0.0053(9) -0.0003(8)
C20 0.0507(12) 0.0368(10) 0.0556(13) 0.0011(9) 0.0065(10) -0.0087(9)
C21 0.0385(10) 0.0402(10) 0.0454(11) 0.0069(8) 0.0062(8) -0.0022(8)
C23 0.0481(12) 0.0572(14) 0.0614(14) 0.0062(11) 0.0180(11) -0.0050(11)
C24 0.0579(14) 0.0659(15) 0.0560(13) 0.0213(12) 0.0033(11) 0.0084(12)

loop_
_atom_type_symbol
_atom_type_description
_atom_type_scat_dispersion_real
_atom_type_scat_dispersion_imag
_atom_type_scat_source
C C 0.0181 0.0091 'International Tables Vol C Tables 4.2.6.8 and 6.1.1.4'
H H 0.0000 0.0000 'International Tables Vol C Tables 4.2.6.8 and 6.1.1.4'
Br Br -0.6763 1.2805 'International Tables Vol C Tables 4.2.6.8 and 6.1.1.4'
O O 0.0492 0.0322 'International Tables Vol C Tables 4.2.6.8 and 6.1.1.4'

loop_
_exptl_crystal_face_index_h
_exptl_crystal_face_index_k
_exptl_crystal_face_index_l
_exptl_crystal_face_perp_dist
1 1 0 0.0879
-1 -1 0 0.1709
-1 1 1 0.1041
1 -1 -1 0.1405
0 0 -1 0.0439
0 0 1 0.0200

loop_
_geom_angle_atom_site_label_1
_geom_angle_atom_site_label_2
_geom_angle_atom_site_label_3
_geom_angle
_geom_angle_site_symmetry_1
_geom_angle_site_symmetry_3
_geom_angle_publ_flag
C7 O9 C10 115.93(15) . . ?
C14 O15 C16 117.07(14) . . ?
C13 O22 C21 120.89(14) . . ?
C2 C1 Br1 118.79(18) . . ?
C2 C1 C6 121.9(2) . . ?
C6 C1 Br1 119.32(19) . . ?
C1 C2 H2 120.6 . . ?
C1 C2 C3 118.9(2) . . ?
C3 C2 H2 120.5 . . ?
C2 C3 H3 119.6 . . ?
C2 C3 C4 120.7(2) . . ?
C4 C3 H3 119.6 . . ?
C3 C4 C7 117.59(19) . . ?
C5 C4 C3 119.2(2) . . ?
C5 C4 C7 123.16(19) . . ?
C4 C5 H5 119.9 . . ?
C4 C5 C6 120.1(2) . . ?
C6 C5 H5 119.9 . . ?
C1 C6 C5 119.1(2) . . ?
C1 C6 H6 120.4 . . ?
C5 C6 H6 120.4 . . ?
O8 C7 O9 124.23(19) . . ?
O8 C7 C4 123.48(19) . . ?
O9 C7 C4 112.25(17) . . ?
H8A C8 H8B 109.5 . . ?
H8A C8 H8C 109.5 . . ?
H8B C8 H8C 109.5 . . ?
C13 C8 H8A 109.5 . . ?
C13 C8 H8B 109.5 . . ?
C13 C8 H8C 109.5 . . ?
O9 C10 H10 108.3 . . ?
O9 C10 C11 111.56(15) . . ?
O9 C10 C16 105.68(15) . . ?
C11 C10 H10 108.3 . . ?
C11 C10 C16 114.57(16) . . ?
C16 C10 H10 108.3 . . ?
C10 C11 H11A 109.1 . . ?
C10 C11 H11B 109.1 . . ?
C10 C11 C12 112.31(16) . . ?
H11A C11 H11B 107.9 . . ?
C12 C11 H11A 109.1 . . ?
C12 C11 H11B 109.1 . . ?
C11 C12 H12A 108.1 . . ?
C11 C12 H12B 108.1 . . ?
C11 C12 C13 116.90(16) . . ?
H12A C12 H12B 107.3 . . ?
C13 C12 H12A 108.1 . . ?
C13 C12 H12B 108.1 . . ?
O22 C13 C8 111.86(15) . . ?
O22 C13 C12 102.80(14) . . ?
O22 C13 C14 109.27(14) . . ?
C8 C13 C12 109.83(16) . . ?
C8 C13 C14 112.42(16) . . ?
C14 C13 C12 110.26(15) . . ?
O15 C14 C13 108.65(14) . . ?
O15 C14 H14 108.7 . . ?
O15 C14 C19 109.42(15) . . ?
C13 C14 H14 108.7 . . ?
C19 C14 C13 112.55(16) . . ?
C19 C14 H14 108.7 . . ?
O15 C16 C10 108.88(15) . . ?
O15 C16 C17 104.35(16) . . ?
O15 C16 C18 109.52(16) . . ?
C17 C16 C10 112.19(16) . . ?
C18 C16 C10 111.00(17) . . ?
C18 C16 C17 110.66(17) . . ?
C16 C17 H17A 109.5 . . ?
C16 C17 H17B 109.5 . . ?
C16 C17 H17C 109.5 . . ?
H17A C17 H17B 109.5 . . ?
H17A C17 H17C 109.5 . . ?
H17B C17 H17C 109.5 . . ?
C16 C18 H18A 109.5 . . ?
C16 C18 H18B 109.5 . . ?
C16 C18 H18C 109.5 . . ?
H18A C18 H18B 109.5 . . ?
H18A C18 H18C 109.5 . . ?
H18B C18 H18C 109.5 . . ?
C14 C19 H19A 110.1 . . ?
C14 C19 H19B 110.1 . . ?
C14 C19 C20 108.19(16) . . ?
H19A C19 H19B 108.4 . . ?
C20 C19 H19A 110.1 . . ?
C20 C19 H19B 110.1 . . ?
C19 C20 H20A 109.2 . . ?
C19 C20 H20B 109.2 . . ?
H20A C20 H20B 107.9 . . ?
C21 C20 C19 112.00(17) . . ?
C21 C20 H20A 109.2 . . ?
C21 C20 H20B 109.2 . . ?
O22 C21 C20 110.38(16) . . ?
O22 C21 C23 102.68(17) . . ?
O22 C21 C24 112.25(19) . . ?
C20 C21 C23 110.18(19) . . ?
C20 C21 C24 112.21(19) . . ?
C24 C21 C23 108.71(19) . . ?
C21 C23 H23A 109.5 . . ?
C21 C23 H23B 109.5 . . ?
C21 C23 H23C 109.5 . . ?
H23A C23 H23B 109.5 . . ?
H23A C23 H23C 109.5 . . ?
H23B C23 H23C 109.5 . . ?
C21 C24 H24A 109.5 . . ?
C21 C24 H24B 109.5 . . ?
C21 C24 H24C 109.5 . . ?
H24A C24 H24B 109.5 . . ?
H24A C24 H24C 109.5 . . ?
H24B C24 H24C 109.5 . . ?

loop_
_geom_bond_atom_site_label_1
_geom_bond_atom_site_label_2
_geom_bond_distance
_geom_bond_site_symmetry_2
_geom_bond_publ_flag
Br1 C1 1.898(2) . ?
O8 C7 1.203(3) . ?
O9 C7 1.342(2) . ?
O9 C10 1.466(2) . ?
O15 C14 1.434(2) . ?
O15 C16 1.436(2) . ?
O22 C13 1.444(2) . ?
O22 C21 1.450(2) . ?
C1 C2 1.363(4) . ?
C1 C6 1.370(4) . ?
C2 H2 0.9500 . ?
C2 C3 1.384(3) . ?
C3 H3 0.9500 . ?
C3 C4 1.388(3) . ?
C4 C5 1.380(3) . ?
C4 C7 1.489(3) . ?
C5 H5 0.9500 . ?
C5 C6 1.392(3) . ?
C6 H6 0.9500 . ?
C8 H8A 0.9800 . ?
C8 H8B 0.9800 . ?
C8 H8C 0.9800 . ?
C8 C13 1.527(3) . ?
C10 H10 1.0000 . ?
C10 C11 1.520(3) . ?
C10 C16 1.541(3) . ?
C11 H11A 0.9900 . ?
C11 H11B 0.9900 . ?
C11 C12 1.533(3) . ?
C12 H12A 0.9900 . ?
C12 H12B 0.9900 . ?
C12 C13 1.537(3) . ?
C13 C14 1.534(2) . ?
C14 H14 1.0000 . ?
C14 C19 1.511(3) . ?
C16 C17 1.522(3) . ?
C16 C18 1.522(3) . ?
C17 H17A 0.9800 . ?
C17 H17B 0.9800 . ?
C17 H17C 0.9800 . ?
C18 H18A 0.9800 . ?
C18 H18B 0.9800 . ?
C18 H18C 0.9800 . ?
C19 H19A 0.9900 . ?
C19 H19B 0.9900 . ?
C19 C20 1.525(3) . ?
C20 H20A 0.9900 . ?
C20 H20B 0.9900 . ?
C20 C21 1.522(3) . ?
C21 C23 1.527(3) . ?
C21 C24 1.524(3) . ?
C23 H23A 0.9800 . ?
C23 H23B 0.9800 . ?
C23 H23C 0.9800 . ?
C24 H24A 0.9800 . ?
C24 H24B 0.9800 . ?
C24 H24C 0.9800 . ?

loop_
_geom_torsion_atom_site_label_1
_geom_torsion_atom_site_label_2
_geom_torsion_atom_site_label_3
_geom_torsion_atom_site_label_4
_geom_torsion
_geom_torsion_site_symmetry_1
_geom_torsion_site_symmetry_2
_geom_torsion_site_symmetry_3
_geom_torsion_site_symmetry_4
_geom_torsion_publ_flag
Br1 C1 C2 C3 -177.54(19) . . . . ?
Br1 C1 C6 C5 176.9(2) . . . . ?
O9 C10 C11 C12 -151.08(16) . . . . ?
O9 C10 C16 O15 -166.41(14) . . . . ?
O9 C10 C16 C17 -51.4(2) . . . . ?
O9 C10 C16 C18 72.96(19) . . . . ?
O15 C14 C19 C20 -179.27(16) . . . . ?
O22 C13 C14 O15 173.05(13) . . . . ?
O22 C13 C14 C19 51.7(2) . . . . ?
C1 C2 C3 C4 1.1(4) . . . . ?
C2 C1 C6 C5 -2.0(4) . . . . ?
C2 C3 C4 C5 -2.8(4) . . . . ?
C2 C3 C4 C7 174.0(2) . . . . ?
C3 C4 C5 C6 2.1(4) . . . . ?
C3 C4 C7 O8 1.8(3) . . . . ?
C3 C4 C7 O9 -176.10(19) . . . . ?
C4 C5 C6 C1 0.2(4) . . . . ?
C5 C4 C7 O8 178.4(2) . . . . ?
C5 C4 C7 O9 0.5(3) . . . . ?
C6 C1 C2 C3 1.3(4) . . . . ?
C7 O9 C10 C11 85.2(2) . . . . ?
C7 O9 C10 C16 -149.68(16) . . . . ?
C7 C4 C5 C6 -174.5(2) . . . . ?
C8 C13 C14 O15 48.2(2) . . . . ?
C8 C13 C14 C19 -73.1(2) . . . . ?
C10 O9 C7 O8 -7.0(3) . . . . ?
C10 O9 C7 C4 170.85(16) . . . . ?
C10 C11 C12 C13 -66.2(2) . . . . ?
C11 C10 C16 O15 -43.2(2) . . . . ?
C11 C10 C16 C17 71.8(2) . . . . ?
C11 C10 C16 C18 -163.80(17) . . . . ?
C11 C12 C13 O22 166.13(17) . . . . ?
C11 C12 C13 C8 -74.7(2) . . . . ?
C11 C12 C13 C14 49.7(2) . . . . ?
C12 C13 C14 O15 -74.66(18) . . . . ?
C12 C13 C14 C19 164.00(16) . . . . ?
C13 O22 C21 C20 47.4(2) . . . . ?
C13 O22 C21 C23 164.87(17) . . . . ?
C13 O22 C21 C24 -78.6(2) . . . . ?
C13 C14 C19 C20 -58.4(2) . . . . ?
C14 O15 C16 C10 -45.4(2) . . . . ?
C14 O15 C16 C17 -165.34(15) . . . . ?
C14 O15 C16 C18 76.2(2) . . . . ?
C14 C19 C20 C21 57.5(2) . . . . ?
C16 O15 C14 C13 104.01(17) . . . . ?
C16 O15 C14 C19 -132.75(17) . . . . ?
C16 C10 C11 C12 88.9(2) . . . . ?
C19 C20 C21 O22 -50.5(2) . . . . ?
C19 C20 C21 C23 -163.23(18) . . . . ?
C19 C20 C21 C24 75.5(2) . . . . ?
C21 O22 C13 C8 77.7(2) . . . . ?
C21 O22 C13 C12 -164.51(16) . . . . ?
C21 O22 C13 C14 -47.4(2) . . . . ?

loop_
_exptl_oxdiff_crystal_face_indexfrac_h
_exptl_oxdiff_crystal_face_indexfrac_k
_exptl_oxdiff_crystal_face_indexfrac_l
_exptl_oxdiff_crystal_face_x
_exptl_oxdiff_crystal_face_y
_exptl_oxdiff_crystal_face_z
1.0022 1.0011 -0.0063 0.1144 0.1980 -0.0610
-1.0022 -1.0011 0.0063 -0.1144 -0.1980 0.0610
-0.9921 1.0050 0.9872 0.0704 0.0974 0.2065
0.9921 -1.0050 -0.9872 -0.0704 -0.0974 -0.2065
-0.0044 -0.0047 -1.0002 -0.0296 0.0149 -0.0026
0.0044 0.0047 1.0002 0.0296 -0.0149 0.0026
